data_7110008
loop_
_publ_author_name
'Yuehong Wen'
'Tianlu Sheng'
'Shengmin Hu'
'Xiao Ma'
'Chunhong Tan'
'Yanlong Wang'
'Zhihao Sun'
'Zhenzhen Xue'
'Xintao Wu'

_publ_section_title
;
 Intercalation of chiral molecules into layered metal-organic frameworks:
 a strategy to synthesize homochiral MOFs
;
_journal_name_full Chem.Commun.
_journal_page_first 10644
_journal_paper_doi 10.1039/c3cc46230g
_journal_volume 49
_journal_year 2013
_chemical_absolute_configuration unk
_chemical_formula_sum 'C19 H34 Cl N5 O12 Zn'
_chemical_formula_weight 625.33
_chemical_name_systematic
; 
 ? 
;
_space_group_IT_number 78
_symmetry_cell_setting tetragonal
_symmetry_space_group_name_Hall 'P 4cw'
_symmetry_space_group_name_H-M 'P 43'
_atom_sites_solution_hydrogens geom
_atom_sites_solution_primary direct
_atom_sites_solution_secondary difmap
_audit_creation_method SHELXL-97
_cell_angle_alpha 90.00
_cell_angle_beta 90.00
_cell_angle_gamma 90.00
_cell_formula_units_Z 4
_cell_length_a 9.3837(4)
_cell_length_b 9.3837(4)
_cell_length_c 30.344(3)
_cell_measurement_reflns_used 6167
_cell_measurement_temperature 293(2)
_cell_measurement_theta_max 27.5089
_cell_measurement_theta_min 2.5522
_cell_volume 2671.9(3)
_computing_cell_refinement 'CrystalClear (Rigaku Inc., 2008)'
_computing_data_collection 'CrystalClear (Rigaku Inc., 2008)'
_computing_data_reduction 'CrystalClear (Rigaku Inc., 2008)'
_computing_structure_refinement 'SHELXL-97 (Sheldrick, 1997)'
_computing_structure_solution 'SHELXS-97 (Sheldrick, 1990)'
_diffrn_ambient_temperature 293(2)
_diffrn_detector_area_resol_mean 14.6306
_diffrn_measured_fraction_theta_full 0.996
_diffrn_measured_fraction_theta_max 0.996
_diffrn_measurement_device_type 'Mercury70 (2x2 bin mode)'
_diffrn_measurement_method CCD_Profile_fitting
_diffrn_radiation_monochromator graphite
_diffrn_radiation_source 'fine-focus sealed tube'
_diffrn_radiation_type MoK\a
_diffrn_radiation_wavelength 0.71073
_diffrn_reflns_av_R_equivalents 0.0470
_diffrn_reflns_av_sigmaI/netI 0.0591
_diffrn_reflns_limit_h_max 12
_diffrn_reflns_limit_h_min -12
_diffrn_reflns_limit_k_max 10
_diffrn_reflns_limit_k_min -12
_diffrn_reflns_limit_l_max 36
_diffrn_reflns_limit_l_min -39
_diffrn_reflns_number 17082
_diffrn_reflns_theta_full 27.48
_diffrn_reflns_theta_max 27.48
_diffrn_reflns_theta_min 2.55
_diffrn_standards_number 3130
_exptl_absorpt_coefficient_mu 1.088
_exptl_absorpt_correction_T_max 1.0000
_exptl_absorpt_correction_T_min 0.8914
_exptl_absorpt_correction_type multi-scan
_exptl_crystal_colour White
_exptl_crystal_density_diffrn 1.555
_exptl_crystal_density_method 'not measured'
_exptl_crystal_description Prism
_exptl_crystal_F_000 1304
_exptl_crystal_size_max 0.3000
_exptl_crystal_size_mid 0.2000
_exptl_crystal_size_min 0.2000
_refine_diff_density_max 0.669
_refine_diff_density_min -0.405
_refine_diff_density_rms 0.086
_refine_ls_abs_structure_details 'Flack H D (1983), Acta Cryst. A39, 876-881'
_refine_ls_abs_structure_Flack 0.034(19)
_refine_ls_extinction_method none
_refine_ls_goodness_of_fit_ref 1.062
_refine_ls_hydrogen_treatment constr
_refine_ls_matrix_type full
_refine_ls_number_parameters 338
_refine_ls_number_reflns 5946
_refine_ls_number_restraints 13
_refine_ls_restrained_S_all 1.077
_refine_ls_R_factor_all 0.0738
_refine_ls_R_factor_gt 0.0626
_refine_ls_shift/su_max 0.000
_refine_ls_shift/su_mean 0.000
_refine_ls_structure_factor_coef Fsqd
_refine_ls_weighting_details 'calc w=1/[\s^2^(Fo^2^)+(0.0923P)^2^+1.3414P] where P=(Fo^2^+2Fc^2^)/3'
_refine_ls_weighting_scheme calc
_refine_ls_wR_factor_gt 0.1589
_refine_ls_wR_factor_ref 0.1691
_reflns_number_gt 5013
_reflns_number_total 5946
_reflns_threshold_expression >2sigma(I)
_cod_data_source_file c3cc46230g.txt
_cod_data_source_block a
_cod_original_sg_symbol_H-M P4(3)
_cod_database_code 7110008

loop_
_symmetry_equiv_pos_as_xyz
'x, y, z'
'-x, -y, z+1/2'
'-y, x, z+3/4'
'y, -x, z+1/4'

loop_
_atom_site_label
_atom_site_type_symbol
_atom_site_fract_x
_atom_site_fract_y
_atom_site_fract_z
_atom_site_U_iso_or_equiv
_atom_site_adp_type
_atom_site_occupancy
_atom_site_symmetry_multiplicity
_atom_site_calc_flag
_atom_site_refinement_flags
Zn1 Zn 0.66824(6) 0.26032(6) 0.190661(18) 0.03170(16) Uani 1 1 d .
Cl1 Cl 0.1320(3) -0.2601(3) 0.16372(11) 0.0916(8) Uani 1 1 d .
C1 C 0.2388(8) 0.2926(12) 0.0371(3) 0.074(3) Uani 1 1 d .
H1A H 0.2715 0.2969 0.0065 0.089 Uiso 1 1 calc R
C2 C 0.1597(9) 0.4303(11) 0.0490(6) 0.120(5) Uani 1 1 d .
H2A H 0.2172 0.4880 0.0687 0.144 Uiso 1 1 calc R
H2B H 0.1400 0.4851 0.0226 0.144 Uiso 1 1 calc R
C3 C 0.0225(9) 0.3881(9) 0.0712(3) 0.076(2) Uani 1 1 d .
H3A H 0.0284 0.4024 0.1028 0.091 Uiso 1 1 calc R
H3B H -0.0570 0.4429 0.0598 0.091 Uiso 1 1 calc R
C4 C 0.0063(7) 0.2364(8) 0.0607(2) 0.0486(14) Uani 1 1 d .
C5 C 0.3630(7) 0.2654(8) 0.0671(2) 0.0526(15) Uani 1 1 d .
C6 C 0.4042(7) 0.4255(7) 0.1745(3) 0.066(2) Uani 1 1 d .
H6A H 0.4257 0.4461 0.1439 0.079 Uiso 1 1 calc R
H6B H 0.3036 0.4434 0.1792 0.079 Uiso 1 1 calc R
C7 C 0.4855(8) 0.5155(9) 0.2020(3) 0.072(2) Uani 1 1 d U
H7A H 0.4588 0.4984 0.2324 0.086 Uiso 1 1 calc R
H7B H 0.4630 0.6139 0.1951 0.086 Uiso 1 1 calc R
C8 C 0.7189(9) 0.5806(6) 0.1657(2) 0.0565(18) Uani 1 1 d .
H8A H 0.6844 0.5570 0.1365 0.068 Uiso 1 1 calc R
H8B H 0.8198 0.5580 0.1666 0.068 Uiso 1 1 calc R
C9 C 0.7012(8) 0.7409(6) 0.1728(2) 0.0501(16) Uani 1 1 d .
C10 C 0.7504(7) 0.8054(7) 0.2111(2) 0.0496(15) Uani 1 1 d .
H10A H 0.7939 0.7522 0.2332 0.060 Uiso 1 1 calc R
C11 C 0.7330(7) 0.9490(6) 0.2153(2) 0.0462(14) Uani 1 1 d .
H11A H 0.7688 0.9919 0.2406 0.055 Uiso 1 1 calc R
C12 C 0.6192(7) 0.9674(6) 0.1493(2) 0.0477(15) Uani 1 1 d .
H12A H 0.5731 1.0220 0.1281 0.057 Uiso 1 1 calc R
C13 C 0.6348(9) 0.8222(7) 0.1422(2) 0.0554(16) Uani 1 1 d .
H13A H 0.5998 0.7810 0.1165 0.066 Uiso 1 1 calc R
C14 C 0.3505(6) 0.2069(8) 0.2184(2) 0.0516(16) Uani 1 1 d .
H14A H 0.3766 0.2473 0.2466 0.062 Uiso 1 1 calc R
H14B H 0.3719 0.1058 0.2193 0.062 Uiso 1 1 calc R
C15 C 0.1913(6) 0.2263(7) 0.2113(2) 0.0428(13) Uani 1 1 d .
C16 C 0.1204(7) 0.1507(8) 0.1785(2) 0.0540(17) Uani 1 1 d .
H16A H 0.1697 0.0887 0.1601 0.065 Uiso 1 1 calc R
C17 C -0.0271(6) 0.1701(7) 0.1739(2) 0.0469(14) Uani 1 1 d .
H17A H -0.0745 0.1174 0.1525 0.056 Uiso 1 1 calc R
C18 C -0.0338(6) 0.3332(6) 0.2294(2) 0.0420(12) Uani 1 1 d .
H18A H -0.0861 0.3952 0.2470 0.050 Uiso 1 1 calc R
C19 C 0.1106(6) 0.3219(8) 0.2366(2) 0.0527(15) Uani 1 1 d .
H19A H 0.1544 0.3775 0.2580 0.063 Uiso 1 1 calc R
N1 N 0.1250(6) 0.1903(8) 0.0411(2) 0.0645(17) Uani 1 1 d .
H1B H 0.1331 0.1045 0.0315 0.077 Uiso 1 1 calc R
N2 N 0.4364(5) 0.2735(5) 0.18399(18) 0.0395(11) Uani 1 1 d .
H2C H 0.4151 0.2255 0.1588 0.047 Uiso 1 1 calc R
N3 N 0.6469(5) 0.4927(5) 0.19698(18) 0.0396(11) Uani 1 1 d .
H3C H 0.6853 0.5150 0.2236 0.048 Uiso 1 1 calc R
N4 N 0.6686(5) 1.0324(4) 0.18602(18) 0.0388(10) Uani 1 1 d .
N5 N -0.1024(5) 0.2590(5) 0.19834(16) 0.0376(11) Uani 1 1 d .
O1 O -0.1002(5) 0.1614(6) 0.06816(17) 0.0590(12) Uani 1 1 d .
O2 O 0.4632(5) 0.3551(6) 0.06544(16) 0.0596(12) Uani 1 1 d .
O3 O 0.3649(6) 0.1544(7) 0.0902(2) 0.0767(16) Uani 1 1 d .
O4 O 0.6876(5) 0.2824(5) 0.11932(15) 0.0418(10) Uani 1 1 d .
O5 O 0.6547(4) 0.2463(4) 0.26388(16) 0.0418(11) Uani 1 1 d .
O7 O 0.0400(12) -0.1671(10) 0.1422(4) 0.159(5) Uani 1 1 d .
O8 O 0.2631(11) -0.1983(15) 0.1726(4) 0.161(5) Uani 1 1 d .
O9 O 0.0867(16) -0.3537(18) 0.1887(6) 0.214(6) Uani 1 1 d U
O10 O -0.0990(7) -0.1381(7) 0.05921(19) 0.0774(17) Uani 1 1 d .
O11 O 0.6432(7) 0.5131(6) 0.29760(19) 0.0778(17) Uani 1 1 d .
O12 O 0.3072(9) -0.1234(9) 0.0649(3) 0.109(2) Uani 1 1 d .
O6 O 0.200(3) -0.321(3) 0.1256(10) 0.318(11) Uiso 1 1 d .

loop_
_atom_site_aniso_label
_atom_site_aniso_U_11
_atom_site_aniso_U_22
_atom_site_aniso_U_33
_atom_site_aniso_U_23
_atom_site_aniso_U_13
_atom_site_aniso_U_12
Zn1 0.0246(3) 0.0246(3) 0.0459(3) 0.0004(2) -0.0009(2) -0.0004(2)
Cl1 0.0973(18) 0.0624(13) 0.1149(19) 0.0073(13) -0.0378(15) 0.0179(12)
C1 0.047(4) 0.128(8) 0.048(4) 0.021(4) -0.001(3) -0.023(4)
C2 0.043(5) 0.075(6) 0.242(15) 0.070(8) -0.003(6) -0.005(4)
C3 0.054(5) 0.055(4) 0.118(7) 0.000(4) -0.019(4) 0.003(4)
C4 0.036(3) 0.065(4) 0.044(3) -0.007(3) -0.006(2) -0.004(3)
C5 0.048(4) 0.058(4) 0.053(4) 0.001(3) 0.003(3) -0.001(3)
C6 0.029(3) 0.041(3) 0.127(7) 0.014(4) -0.007(3) 0.003(2)
C7 0.045(4) 0.059(4) 0.112(6) -0.020(4) -0.006(4) 0.021(3)
C8 0.080(5) 0.027(3) 0.062(4) 0.001(3) 0.027(3) 0.003(3)
C9 0.072(4) 0.029(3) 0.049(3) 0.000(2) 0.013(3) -0.005(3)
C10 0.059(4) 0.034(3) 0.056(4) 0.007(3) -0.013(3) -0.003(3)
C11 0.053(4) 0.031(3) 0.054(3) 0.000(2) -0.014(3) 0.001(2)
C12 0.066(4) 0.026(3) 0.052(3) 0.000(2) -0.021(3) -0.003(2)
C13 0.076(5) 0.039(3) 0.051(3) 0.002(3) -0.011(3) -0.010(3)
C14 0.029(3) 0.064(4) 0.062(4) 0.023(3) -0.002(3) -0.004(3)
C15 0.029(3) 0.057(4) 0.042(3) 0.009(3) 0.001(2) 0.002(3)
C16 0.030(3) 0.062(4) 0.070(5) -0.008(3) -0.001(3) 0.003(3)
C17 0.036(3) 0.048(3) 0.057(3) -0.010(3) -0.006(2) 0.001(2)
C18 0.026(2) 0.045(3) 0.055(3) -0.008(3) 0.001(2) -0.009(2)
C19 0.029(3) 0.070(5) 0.060(4) -0.007(3) -0.006(3) -0.007(3)
N1 0.038(3) 0.091(5) 0.065(4) -0.017(3) 0.005(3) -0.005(3)
N2 0.0227(19) 0.036(2) 0.060(3) 0.005(2) 0.004(2) 0.0013(16)
N3 0.038(2) 0.025(2) 0.056(3) -0.005(2) -0.002(2) -0.0009(17)
N4 0.037(2) 0.025(2) 0.055(3) -0.002(2) -0.006(2) 0.0006(16)
N5 0.022(2) 0.044(3) 0.047(3) -0.004(2) -0.0017(18) -0.0036(17)
O1 0.045(3) 0.063(3) 0.069(3) -0.014(2) 0.006(2) -0.002(2)
O2 0.043(3) 0.071(3) 0.066(3) 0.008(2) -0.007(2) -0.009(2)
O3 0.068(4) 0.078(4) 0.084(4) 0.011(3) -0.022(3) -0.010(3)
O4 0.037(2) 0.044(2) 0.044(2) 0.0008(18) 0.0004(17) 0.0034(17)
O5 0.040(2) 0.038(2) 0.047(3) -0.0024(17) -0.0022(17) 0.0020(16)
O7 0.154(9) 0.097(6) 0.224(11) 0.019(7) -0.093(8) 0.039(6)
O8 0.091(6) 0.225(13) 0.168(10) 0.083(9) -0.027(6) -0.031(7)
O9 0.173(9) 0.216(9) 0.254(9) 0.106(8) 0.005(8) -0.026(7)
O10 0.096(5) 0.072(4) 0.064(3) -0.016(3) -0.011(3) -0.002(3)
O11 0.091(4) 0.059(3) 0.084(4) -0.021(3) -0.011(3) 0.015(3)
O12 0.105(6) 0.106(6) 0.117(6) -0.030(5) 0.010(5) -0.006(5)

loop_
_atom_type_symbol
_atom_type_description
_atom_type_scat_dispersion_real
_atom_type_scat_dispersion_imag
_atom_type_scat_source
C C 0.0033 0.0016 'International Tables Vol C Tables 4.2.6.8 and 6.1.1.4'
H H 0.0000 0.0000 'International Tables Vol C Tables 4.2.6.8 and 6.1.1.4'
N N 0.0061 0.0033 'International Tables Vol C Tables 4.2.6.8 and 6.1.1.4'
O O 0.0106 0.0060 'International Tables Vol C Tables 4.2.6.8 and 6.1.1.4'
Cl Cl 0.1484 0.1585 'International Tables Vol C Tables 4.2.6.8 and 6.1.1.4'
Zn Zn 0.2839 1.4301 'International Tables Vol C Tables 4.2.6.8 and 6.1.1.4'

loop_
_geom_angle_atom_site_label_1
_geom_angle_atom_site_label_2
_geom_angle_atom_site_label_3
_geom_angle
_geom_angle_site_symmetry_1
_geom_angle_site_symmetry_3
N4 Zn1 N5 89.99(18) 1_545 1_655
N4 Zn1 O4 91.69(19) 1_545 .
N5 Zn1 O4 91.40(17) 1_655 .
N4 Zn1 N2 92.97(17) 1_545 .
N5 Zn1 N2 176.96(19) 1_655 .
O4 Zn1 N2 89.18(18) . .
N4 Zn1 N3 174.71(18) 1_545 .
N5 Zn1 N3 94.98(18) 1_655 .
O4 Zn1 N3 90.00(18) . .
N2 Zn1 N3 82.04(17) . .
N4 Zn1 O5 90.38(19) 1_545 .
N5 Zn1 O5 87.08(17) 1_655 .
O4 Zn1 O5 177.4(2) . .
N2 Zn1 O5 92.23(18) . .
N3 Zn1 O5 88.07(17) . .
O9 Cl1 O8 118.9(9) . .
O9 Cl1 O7 121.4(10) . .
O8 Cl1 O7 112.3(7) . .
O9 Cl1 O6 111.3(14) . .
O8 Cl1 O6 85.8(12) . .
O7 Cl1 O6 98.5(14) . .
N1 C1 C5 114.3(7) . .
N1 C1 C2 100.5(7) . .
C5 C1 C2 112.2(8) . .
N1 C1 H1A 109.8 . .
C5 C1 H1A 109.8 . .
C2 C1 H1A 109.8 . .
C3 C2 C1 107.3(7) . .
C3 C2 H2A 110.3 . .
C1 C2 H2A 110.3 . .
C3 C2 H2B 110.3 . .
C1 C2 H2B 110.3 . .
H2A C2 H2B 108.5 . .
C4 C3 C2 104.2(8) . .
C4 C3 H3A 110.9 . .
C2 C3 H3A 110.9 . .
C4 C3 H3B 110.9 . .
C2 C3 H3B 110.9 . .
H3A C3 H3B 108.9 . .
O1 C4 N1 124.7(7) . .
O1 C4 C3 126.3(7) . .
N1 C4 C3 109.0(6) . .
O3 C5 O2 124.4(7) . .
O3 C5 C1 119.3(7) . .
O2 C5 C1 116.2(7) . .
C7 C6 N2 110.5(6) . .
C7 C6 H6A 109.6 . .
N2 C6 H6A 109.6 . .
C7 C6 H6B 109.6 . .
N2 C6 H6B 109.6 . .
H6A C6 H6B 108.1 . .
C6 C7 N3 113.0(6) . .
C6 C7 H7A 109.0 . .
N3 C7 H7A 109.0 . .
C6 C7 H7B 109.0 . .
N3 C7 H7B 109.0 . .
H7A C7 H7B 107.8 . .
N3 C8 C9 115.1(5) . .
N3 C8 H8A 108.5 . .
C9 C8 H8A 108.5 . .
N3 C8 H8B 108.5 . .
C9 C8 H8B 108.5 . .
H8A C8 H8B 107.5 . .
C13 C9 C10 118.7(6) . .
C13 C9 C8 120.5(6) . .
C10 C9 C8 120.7(6) . .
C11 C10 C9 118.0(6) . .
C11 C10 H10A 121.0 . .
C9 C10 H10A 121.0 . .
N4 C11 C10 124.9(6) . .
N4 C11 H11A 117.5 . .
C10 C11 H11A 117.5 . .
N4 C12 C13 122.4(5) . .
N4 C12 H12A 118.8 . .
C13 C12 H12A 118.8 . .
C9 C13 C12 119.7(6) . .
C9 C13 H13A 120.2 . .
C12 C13 H13A 120.2 . .
N2 C14 C15 113.0(5) . .
N2 C14 H14A 109.0 . .
C15 C14 H14A 109.0 . .
N2 C14 H14B 109.0 . .
C15 C14 H14B 109.0 . .
H14A C14 H14B 107.8 . .
C16 C15 C19 117.3(6) . .
C16 C15 C14 120.6(6) . .
C19 C15 C14 122.1(6) . .
C15 C16 C17 118.5(6) . .
C15 C16 H16A 120.7 . .
C17 C16 H16A 120.7 . .
N5 C17 C16 123.6(6) . .
N5 C17 H17A 118.2 . .
C16 C17 H17A 118.2 . .
N5 C18 C19 123.0(6) . .
N5 C18 H18A 118.5 . .
C19 C18 H18A 118.5 . .
C18 C19 C15 119.7(6) . .
C18 C19 H19A 120.1 . .
C15 C19 H19A 120.1 . .
C4 N1 C1 116.1(7) . .
C4 N1 H1B 121.9 . .
C1 N1 H1B 121.9 . .
C14 N2 C6 116.0(5) . .
C14 N2 Zn1 117.3(4) . .
C6 N2 Zn1 105.9(3) . .
C14 N2 H2C 105.5 . .
C6 N2 H2C 105.5 . .
Zn1 N2 H2C 105.5 . .
C8 N3 C7 116.9(6) . .
C8 N3 Zn1 118.2(4) . .
C7 N3 Zn1 103.7(4) . .
C8 N3 H3C 105.7 . .
C7 N3 H3C 105.7 . .
Zn1 N3 H3C 105.7 . .
C11 N4 C12 116.2(5) . .
C11 N4 Zn1 122.9(4) . 1_565
C12 N4 Zn1 120.3(4) . 1_565
C17 N5 C18 117.9(5) . .
C17 N5 Zn1 118.3(4) . 1_455
C18 N5 Zn1 123.4(4) . 1_455

loop_
_geom_bond_atom_site_label_1
_geom_bond_atom_site_label_2
_geom_bond_distance
_geom_bond_site_symmetry_2
Zn1 N4 2.143(4) 1_545
Zn1 N5 2.165(4) 1_655
Zn1 O4 2.182(5) .
Zn1 N2 2.189(4) .
Zn1 N3 2.198(4) .
Zn1 O5 2.229(5) .
Cl1 O9 1.235(13) .
Cl1 O8 1.387(10) .
Cl1 O7 1.390(8) .
Cl1 O6 1.44(3) .
C1 N1 1.441(11) .
C1 C5 1.500(10) .
C1 C2 1.533(15) .
C1 H1A 0.9800 .
C2 C3 1.507(13) .
C2 H2A 0.9700 .
C2 H2B 0.9700 .
C3 C4 1.466(11) .
C3 H3A 0.9700 .
C3 H3B 0.9700 .
C4 O1 1.244(8) .
C4 N1 1.334(9) .
C5 O3 1.257(9) .
C5 O2 1.263(8) .
C6 C7 1.411(11) .
C6 N2 1.486(8) .
C6 H6A 0.9700 .
C6 H6B 0.9700 .
C7 N3 1.538(9) .
C7 H7A 0.9700 .
C7 H7B 0.9700 .
C8 N3 1.427(8) .
C8 C9 1.529(9) .
C8 H8A 0.9700 .
C8 H8B 0.9700 .
C9 C13 1.354(10) .
C9 C10 1.388(9) .
C10 C11 1.364(8) .
C10 H10A 0.9300 .
C11 N4 1.330(8) .
C11 H11A 0.9300 .
C12 N4 1.351(8) .
C12 C13 1.387(9) .
C12 H12A 0.9300 .
C13 H13A 0.9300 .
C14 N2 1.459(8) .
C14 C15 1.520(8) .
C14 H14A 0.9700 .
C14 H14B 0.9700 .
C15 C16 1.392(9) .
C15 C19 1.402(10) .
C16 C17 1.403(9) .
C16 H16A 0.9300 .
C17 N5 1.321(8) .
C17 H17A 0.9300 .
C18 N5 1.337(7) .
C18 C19 1.377(8) .
C18 H18A 0.9300 .
C19 H19A 0.9300 .
N1 H1B 0.8600 .
N2 H2C 0.9100 .
N3 H3C 0.9100 .
N4 Zn1 2.143(4) 1_565
N5 Zn1 2.165(4) 1_455
